data_1576538
loop_
_publ_author_name
'Benjamin Kintzel'
'Maria Fittipaldi'
'Michael B\"ohme'
'Alberto Cini'
'Lorenzo Tesi'
'Axel Buchholz'
'Roberta Sessoli'
'Winfried Plass'

_publ_section_title
;
 Spin-Electric Coupling in a Cobalt(II)-Based Spin Triangle Revealed by
 Electric-Field-Modulated Electron Spin Resonance Spectroscopy
;
_journal_issue 16
_journal_name_full 'Angewandte Chemie International Edition'
_journal_page_first 8832
_journal_page_last 8838
_journal_paper_doi 10.1002/anie.202017116
_journal_volume 60
_journal_year 2021
_chemical_formula_sum 'C64 H60 Cl4 Co3 N18 O4'
_chemical_formula_weight 1463.89
_space_group_crystal_system monoclinic
_space_group_IT_number 4
_space_group_name_Hall 'P 2yb'
_space_group_name_H-M_alt 'P 1 21 1'
_atom_sites_solution_hydrogens geom
_cell_angle_alpha 90
_cell_angle_beta 107.740(7)
_cell_angle_gamma 90
_cell_formula_units_Z 2
_cell_length_a 12.2386(16)
_cell_length_b 17.608(2)
_cell_length_c 16.047(2)
_cell_measurement_reflns_used 9576
_cell_measurement_temperature 100.(2)
_cell_measurement_theta_max 72.5899
_cell_measurement_theta_min 2.8913
_cell_volume 3293.6(7)
_computing_cell_refinement 'SAINT V8.38A (Bruker AXS Inc., 2017)'
_computing_data_reduction 'SAINT V8.38A (Bruker AXS Inc., 2017)'
_computing_molecular_graphics 'shelXle (C.B. Huebschle, rev 924)'
_computing_structure_refinement 'SHELXL-2018/3 (Sheldrick, 2018)'
_computing_structure_solution 'SHELXT 2014/5 (Sheldrick, 2014)'
_diffrn_ambient_temperature 100.(2)
_diffrn_detector_area_resol_mean 7.3910
_diffrn_measured_fraction_theta_full 0.98
_diffrn_measured_fraction_theta_max 0.98
_diffrn_measurement_device_type 'Bruker APEX-II CCD'
_diffrn_measurement_method '\f and \w scans'
_diffrn_radiation_type CuKa
_diffrn_radiation_wavelength 1.54178
_diffrn_reflns_av_R_equivalents 0.0622
_diffrn_reflns_av_unetI/netI 0.0808
_diffrn_reflns_limit_h_max 12
_diffrn_reflns_limit_h_min -14
_diffrn_reflns_limit_k_max 18
_diffrn_reflns_limit_k_min -20
_diffrn_reflns_limit_l_max 17
_diffrn_reflns_limit_l_min -18
_diffrn_reflns_number 29857
_diffrn_reflns_theta_full 72.40
_diffrn_reflns_theta_max 72.40
_diffrn_reflns_theta_min 2.89
_exptl_absorpt_coefficient_mu 7.851
_exptl_absorpt_correction_T_max 0.51
_exptl_absorpt_correction_T_min 0.41
_exptl_absorpt_correction_type multi-scan
_exptl_absorpt_process_details
;
SADABS-2016/2 - Bruker AXS area detector scaling and absorption correction
;
_exptl_crystal_colour 'clear light red'
_exptl_crystal_density_diffrn 1.476
_exptl_crystal_density_method 'not measured'
_exptl_crystal_description prism
_exptl_crystal_F_000 1502
_exptl_crystal_size_max 0.200
_exptl_crystal_size_mid 0.100
_exptl_crystal_size_min 0.100
_refine_diff_density_max 0.949
_refine_diff_density_min -0.949
_refine_ls_abs_structure_details
;
Refined as an inversion twin.
;
_refine_ls_abs_structure_Flack 0.009(7)
_refine_ls_extinction_coef 0.00057(10)
_refine_ls_extinction_method 'SHELXL-2018/3 (Sheldrick 2018)'
_refine_ls_goodness_of_fit_ref 1.054
_refine_ls_hydrogen_treatment constr
_refine_ls_matrix_type full
_refine_ls_number_parameters 840
_refine_ls_number_reflns 9241
_refine_ls_number_restraints 1
_refine_ls_restrained_S_all 1.054
_refine_ls_R_factor_all 0.0714
_refine_ls_R_factor_gt 0.0558
_refine_ls_shift/su_max 0.000
_refine_ls_shift/su_mean 0.000
_refine_ls_structure_factor_coef Fsqd
_refine_ls_weighting_details 'w=1/[\s^2^(Fo^2^)+(0.0574P)^2^+6.3252P] where P=(Fo^2^+2Fc^2^)/3'
_refine_ls_weighting_scheme calc
_refine_ls_wR_factor_gt 0.1271
_refine_ls_wR_factor_ref 0.1452
_reflns_number_gt 7625
_reflns_number_total 9241
_reflns_threshold_expression 'I > 2\s(I)'
_cod_data_source_file Co3.cif
_cod_data_source_block Co3_1
_cod_depositor_comments
;
The following automatic conversions were performed:

data item '_exptl_absorpt_correction_type' value 'Multi-Scan' was
changed to 'multi-scan' in accordance with the built-in table derived
from the CIF Core dictionary named 'cif_core.dic' version 2.4.5 last
updated on 2014-11-21.

Automatic conversion script
Id: cif_fix_values 8738 2021-04-28 16:35:53Z antanas 
;
_cod_original_cell_volume 3293.6(8)
_cod_database_code 1576538

loop_
_space_group_symop_operation_xyz
'x, y, z'
'-x, y+1/2, -z'

loop_
_atom_site_type_symbol
_atom_site_label
_atom_site_fract_x
_atom_site_fract_y
_atom_site_fract_z
_atom_site_U_iso_or_equiv
_atom_site_adp_type
_atom_site_calc_flag
_atom_site_refinement_flags_adp
_atom_site_refinement_flags_occupancy
_atom_site_refinement_flags_posn
_atom_site_occupancy
_atom_site_disorder_assembly
_atom_site_disorder_group
Co Co1 0.60379(11) 0.61113(8) 0.27016(9) 0.0232(4) Uani d . . . 1 . .
Co Co2 0.66076(11) 0.31941(8) 0.28568(9) 0.0232(4) Uani d . . . 1 . .
Co Co3 1.00955(11) 0.49710(8) 0.36873(9) 0.0246(4) Uani d . . . 1 . .
Cl Cl1 0.40627(17) 0.63467(13) 0.20161(15) 0.0308(6) Uani d . . . 1 . .
Cl Cl2 0.73724(19) 0.19578(13) 0.30232(15) 0.0297(5) Uani d . . . 1 . .
Cl Cl3 1.13865(18) 0.59926(14) 0.40511(15) 0.0317(5) Uani d . . . 1 . .
N N1 0.8367(6) 0.5330(4) 0.3237(5) 0.0198(16) Uani d . . . 1 . .
N N2 0.7830(6) 0.6015(4) 0.3208(5) 0.0228(16) Uani d . . . 1 . .
N N3 0.6624(6) 0.7251(4) 0.3103(5) 0.0285(18) Uani d . . . 1 . .
N N4 0.6437(5) 0.4928(4) 0.2750(4) 0.0190(16) Uani d . . . 1 . .
N N5 0.5786(6) 0.4278(4) 0.2618(5) 0.0249(17) Uani d . . . 1 . .
N N6 0.4814(6) 0.2948(4) 0.2548(5) 0.0235(17) Uani d . . . 1 . .
N N7 0.7922(6) 0.4028(4) 0.3058(5) 0.0232(17) Uani d . . . 1 . .
N N8 0.9091(6) 0.3975(5) 0.3370(5) 0.0252(18) Uani d . . . 1 . .
N N9 1.1326(6) 0.4048(4) 0.3983(5) 0.0252(18) Uani d . . . 1 . .
N N10 0.5789(6) 0.6000(4) 0.4007(5) 0.0279(17) Uani d . . . 1 . .
N N11 0.6723(6) 0.3256(4) 0.4278(5) 0.0237(16) Uani d . . . 1 . .
N N12 0.9958(6) 0.4961(5) 0.5048(5) 0.0266(17) Uani d . . . 1 . .
N N13 0.6304(5) 0.6199(4) 0.1428(5) 0.0232(16) Uani d . . . 1 . .
N N14 0.6373(6) 0.3119(4) 0.1422(5) 0.0245(17) Uani d . . . 1 . .
N N15 1.0238(6) 0.4994(5) 0.2348(5) 0.0272(17) Uani d . . . 1 . .
C C1 0.7582(8) 0.4755(5) 0.3018(5) 0.024(2) Uani d . . . 1 . .
C C2 0.8436(8) 0.6618(5) 0.3490(6) 0.028(2) Uani d . . . 1 . .
H H01S 0.924911 0.660357 0.371605 0.033 Uiso calc U . R 1 . .
C C3 0.7787(7) 0.7323(5) 0.3436(6) 0.026(2) Uani d . . . 1 . .
C C4 0.8295(7) 0.8012(5) 0.3709(6) 0.030(2) Uani d . . . 1 . .
H H00Q 0.910574 0.804447 0.394899 0.035 Uiso calc U . R 1 . .
C C5 0.7630(8) 0.8662(5) 0.3636(6) 0.030(2) Uani d . . . 1 . .
H H00W 0.797155 0.914549 0.380222 0.036 Uiso calc U . R 1 . .
C C6 0.6457(8) 0.8580(6) 0.3314(6) 0.030(2) Uani d . . . 1 . .
H H021 0.597287 0.90088 0.327846 0.037 Uiso calc U . R 1 . .
C C7 0.5977(7) 0.7868(5) 0.3040(6) 0.026(2) Uani d . . . 1 . .
H H019 0.516723 0.782314 0.280261 0.031 Uiso calc U . R 1 . .
C C8 0.4693(8) 0.4307(6) 0.2340(6) 0.031(2) Uani d . . . 1 . .
H H012 0.428495 0.477122 0.219096 0.037 Uiso calc U . R 1 . .
C C9 0.4102(7) 0.3555(5) 0.2267(6) 0.024(2) Uani d . . . 1 . .
C C10 0.2939(8) 0.3478(6) 0.1985(6) 0.035(2) Uani d . . . 1 . .
H H015 0.24602 0.390719 0.178868 0.042 Uiso calc U . R 1 . .
C C11 0.2464(8) 0.2759(5) 0.1991(6) 0.029(2) Uani d . . . 1 . .
H H02J 0.165496 0.269424 0.179924 0.035 Uiso calc U . R 1 . .
C C12 0.3173(8) 0.2147(6) 0.2276(6) 0.032(2) Uani d . . . 1 . .
H H02I 0.286376 0.165355 0.22897 0.038 Uiso calc U . R 1 . .
C C13 0.4350(7) 0.2261(5) 0.2542(6) 0.027(2) Uani d . . . 1 . .
H H024 0.484296 0.183657 0.272665 0.032 Uiso calc U . R 1 . .
C C14 0.9598(7) 0.3323(6) 0.3461(6) 0.029(2) Uani d . . . 1 . .
H H01F 0.918589 0.286008 0.331618 0.035 Uiso calc U . R 1 . .
C C15 1.0852(7) 0.3347(6) 0.3804(5) 0.025(2) Uani d . . . 1 . .
C C16 1.1522(8) 0.2698(6) 0.3943(7) 0.035(2) Uani d . . . 1 . .
H H027 1.117789 0.220981 0.382986 0.042 Uiso calc U . R 1 . .
C C17 1.2708(8) 0.2774(7) 0.4251(7) 0.041(3) Uani d . . . 1 . .
H H020 1.318196 0.233551 0.434058 0.049 Uiso calc U . R 1 . .
C C18 1.3191(8) 0.3476(6) 0.4425(7) 0.034(2) Uani d . . . 1 . .
H H01B 1.400059 0.353638 0.463712 0.041 Uiso calc U . R 1 . .
C C19 1.2454(8) 0.4114(6) 0.4280(6) 0.033(2) Uani d . . . 1 . .
H H02B 1.278042 0.460629 0.439992 0.04 Uiso calc U . R 1 . .
C C20 0.6685(8) 0.5833(5) 0.4709(6) 0.033(2) Uani d . . . 1 . .
H H01G 0.740918 0.575054 0.462099 0.04 Uiso calc U . R 1 . .
C C21 0.6621(8) 0.5774(6) 0.5550(6) 0.034(2) Uani d . . . 1 . .
H H01Q 0.728708 0.567129 0.602665 0.041 Uiso calc U . R 1 . .
C C22 0.5556(8) 0.5870(5) 0.5682(7) 0.034(2) Uani d . . . 1 . .
H H01V 0.547776 0.582487 0.625141 0.041 Uiso calc U . R 1 . .
C C23 0.4615(8) 0.6031(7) 0.4969(7) 0.041(3) Uani d . . . 1 . .
H H023 0.387957 0.610542 0.504062 0.05 Uiso calc U . R 1 . .
C C24 0.4764(8) 0.6083(6) 0.4146(6) 0.037(2) Uani d . . . 1 . .
H H02F 0.411141 0.618236 0.365673 0.044 Uiso calc U . R 1 . .
C C25 0.7185(9) 0.2691(6) 0.4849(6) 0.037(2) Uani d . . . 1 . .
H H01U 0.752923 0.227434 0.46483 0.045 Uiso calc U . R 1 . .
C C26 0.7181(10) 0.2688(6) 0.5704(6) 0.041(3) Uani d . . . 1 . .
H H01Z 0.753164 0.228398 0.608381 0.049 Uiso calc U . R 1 . .
C C27 0.6658(8) 0.3283(6) 0.6010(6) 0.033(2) Uani d . . . 1 . .
H H01A 0.662511 0.328711 0.659379 0.04 Uiso calc U . R 1 . .
C C28 0.6192(8) 0.3861(6) 0.5446(6) 0.030(2) Uani d . . . 1 . .
H H01E 0.583753 0.428035 0.563268 0.036 Uiso calc U . R 1 . .
C C29 0.6247(7) 0.3827(6) 0.4592(6) 0.029(2) Uani d . . . 1 . .
H H00U 0.59243 0.423526 0.420884 0.035 Uiso calc U . R 1 . .
C C30 1.0430(9) 0.5497(6) 0.5640(6) 0.037(2) Uani d . . . 1 . .
H H01T 1.083131 0.589818 0.546535 0.045 Uiso calc U . R 1 . .
C C31 1.0373(10) 0.5506(7) 0.6490(7) 0.045(3) Uani d . . . 1 . .
H H01W 1.072209 0.589977 0.688688 0.055 Uiso calc U . R 1 . .
C C32 0.9785(8) 0.4917(6) 0.6736(6) 0.037(2) Uani d . . . 1 . .
H H01I 0.971994 0.49015 0.731115 0.044 Uiso calc U . R 1 . .
C C33 0.9299(8) 0.4359(6) 0.6149(6) 0.033(2) Uani d . . . 1 . .
H H01Y 0.890259 0.394962 0.631325 0.04 Uiso calc U . R 1 . .
C C34 0.9390(8) 0.4397(6) 0.5322(6) 0.031(2) Uani d . . . 1 . .
H H01P 0.903809 0.400909 0.491718 0.038 Uiso calc U . R 1 . .
C C35 0.6990(8) 0.6723(6) 0.1226(6) 0.029(2) Uani d . . . 1 . .
H H011 0.739429 0.707069 0.166381 0.035 Uiso calc U . R 1 . .
C C36 0.7119(8) 0.6768(6) 0.0402(6) 0.033(2) Uani d . . . 1 . .
H H017 0.760112 0.714497 0.027578 0.04 Uiso calc U . R 1 . .
C C37 0.6542(8) 0.6259(6) -0.0238(6) 0.029(2) Uani d . . . 1 . .
H H00R 0.662506 0.627827 -0.080763 0.035 Uiso calc U . R 1 . .
C C38 0.5844(8) 0.5723(6) -0.0034(6) 0.030(2) Uani d . . . 1 . .
H H01J 0.544234 0.536298 -0.045859 0.036 Uiso calc U . R 1 . .
C C39 0.5739(8) 0.5719(6) 0.0792(6) 0.032(2) Uani d . . . 1 . .
H H014 0.523952 0.535665 0.092194 0.038 Uiso calc U . R 1 . .
C C40 0.6553(7) 0.3717(6) 0.0973(6) 0.029(2) Uani d . . . 1 . .
H H00X 0.674516 0.418831 0.12691 0.035 Uiso calc U . R 1 . .
C C41 0.6471(7) 0.3680(6) 0.0084(6) 0.028(2) Uani d . . . 1 . .
H H010 0.662536 0.411334 -0.021497 0.033 Uiso calc U . R 1 . .
C C42 0.6160(8) 0.2997(6) -0.0343(6) 0.033(2) Uani d . . . 1 . .
H H01N 0.609242 0.295167 -0.094687 0.039 Uiso calc U . R 1 . .
C C43 0.5949(8) 0.2382(6) 0.0116(6) 0.032(2) Uani d . . . 1 . .
H H01R 0.57225 0.190861 -0.016971 0.038 Uiso calc U . R 1 . .
C C44 0.6071(8) 0.2461(5) 0.0995(6) 0.029(2) Uani d . . . 1 . .
H H016 0.593555 0.203269 0.131008 0.034 Uiso calc U . R 1 . .
C C45 0.9390(9) 0.4740(7) 0.1648(6) 0.040(3) Uani d . . . 1 . .
H H01X 0.869988 0.457498 0.174418 0.048 Uiso calc U . R 1 . .
C C46 0.9448(9) 0.4702(8) 0.0814(6) 0.048(3) Uani d . . . 1 . .
H H022 0.882322 0.451183 0.035159 0.058 Uiso calc U . R 1 . .
C C47 1.0441(8) 0.4947(6) 0.0662(6) 0.039(2) Uani d . . . 1 . .
H H02D 1.050794 0.494303 0.008805 0.046 Uiso calc U . R 1 . .
C C48 1.1331(8) 0.5197(6) 0.1361(7) 0.032(2) Uani d . . . 1 . .
H H01C 1.203494 0.535392 0.127992 0.039 Uiso calc U . R 1 . .
C C49 1.1190(8) 0.5217(6) 0.2170(7) 0.033(2) Uani d . . . 1 . .
H H01M 1.180872 0.540276 0.264072 0.039 Uiso calc U . R 1 . .
Cl Cl4 0.66549(18) 0.48036(13) 0.79567(14) 0.0286(5) Uani d . . . 1 . .
O O1 0.7447(5) 0.4871(4) 0.8834(4) 0.0340(16) Uani d . . . 1 . .
O O2 0.5783(5) 0.5383(4) 0.7813(4) 0.0356(17) Uani d . . . 1 . .
O O3 0.7272(6) 0.4898(4) 0.7332(4) 0.0444(18) Uani d . . . 1 . .
O O4 0.6117(6) 0.4067(4) 0.7852(5) 0.0394(18) Uani d . . . 1 . .
N N17 -0.0157(8) 0.1749(6) 0.1968(6) 0.053(3) Uani d . . . 1 . .
C C55 0.0516(9) 0.1304(7) 0.1668(8) 0.051(3) Uani d . . . 1 . .
H H01L 0.097215 0.093643 0.205282 0.061 Uiso calc U . R 1 . .
C C56 0.0590(9) 0.1346(7) 0.0839(8) 0.049(3) Uani d . . . 1 . .
H H02A 0.106746 0.100771 0.064547 0.059 Uiso calc U . R 1 . .
C C57 -0.0053(10) 0.1896(8) 0.0288(7) 0.057(3) Uani d . . . 1 . .
H H02K -0.000877 0.195632 -0.028881 0.069 Uiso calc U . R 1 . .
C C58 -0.0754(9) 0.2352(7) 0.0591(7) 0.047(3) Uani d . . . 1 . .
H H02E -0.121599 0.27282 0.022437 0.057 Uiso calc U . R 1 . .
C C59 -0.0778(9) 0.2257(7) 0.1426(7) 0.042(3) Uani d . . . 1 . .
H H029 -0.126989 0.257545 0.162937 0.05 Uiso calc U . R 1 . .
N N18 0.9327(7) 0.7739(6) 0.1886(6) 0.047(2) Uani d . . . 1 . .
C C60 1.0158(10) 0.7217(7) 0.2100(7) 0.045(3) Uani d . . . 1 . .
H H02C 0.999904 0.674153 0.231726 0.054 Uiso calc U . R 1 . .
C C61 1.1222(10) 0.7332(7) 0.2021(7) 0.045(3) Uani d . . . 1 . .
H H025 1.178696 0.694388 0.217589 0.054 Uiso calc U . R 1 . .
C C62 1.1465(9) 0.8015(7) 0.1715(7) 0.044(3) Uani d . . . 1 . .
H H018 1.220513 0.810814 0.166235 0.052 Uiso calc U . R 1 . .
C C63 1.0627(9) 0.8571(7) 0.1483(7) 0.043(3) Uani d . . . 1 . .
H H02H 1.077092 0.904975 0.126545 0.052 Uiso calc U . R 1 . .
C C64 0.9586(10) 0.8401(7) 0.1579(8) 0.055(3) Uani d . . . 1 . .
H H02L 0.900439 0.877809 0.141825 0.066 Uiso calc U . R 1 . .
N N19 1.3036(7) 0.4729(5) 0.0092(5) 0.041(2) Uani d . . . 1 . .
C C65 1.3445(8) 0.4158(6) -0.0306(7) 0.041(3) Uani d . . . 1 . .
H H01D 1.370644 0.370524 0.001486 0.049 Uiso calc U . R 1 . .
C C66 1.3497(10) 0.4205(7) -0.1151(8) 0.049(3) Uani d . . . 1 . .
H H026 1.379761 0.380024 -0.140582 0.059 Uiso calc U . R 1 . .
C C67 1.3096(9) 0.4865(8) -0.1615(7) 0.053(3) Uani d . . . 1 . .
H H02G 1.311761 0.491444 -0.21989 0.064 Uiso calc U . R 1 . .
C C68 1.2669(8) 0.5445(7) -0.1240(7) 0.042(3) Uani d . . . 1 . .
H H028 1.238843 0.58989 -0.155181 0.051 Uiso calc U . R 1 . .
C C69 1.2665(9) 0.5340(7) -0.0384(7) 0.043(3) Uani d . . . 1 . .
H H01K 1.237104 0.574169 -0.011982 0.051 Uiso calc U . R 1 . .

loop_
_atom_site_aniso_label
_atom_site_aniso_U_11
_atom_site_aniso_U_22
_atom_site_aniso_U_33
_atom_site_aniso_U_12
_atom_site_aniso_U_13
_atom_site_aniso_U_23
Co1 0.0211(7) 0.0266(9) 0.0223(8) -0.0001(6) 0.0072(6) 0.0006(6)
Co2 0.0239(7) 0.0230(9) 0.0243(8) 0.0002(6) 0.0099(6) -0.0002(6)
Co3 0.0206(7) 0.0279(9) 0.0258(8) -0.0015(6) 0.0078(6) -0.0010(7)
Cl1 0.0216(10) 0.0387(15) 0.0311(13) 0.0027(9) 0.0067(9) 0.0021(10)
Cl2 0.0355(12) 0.0235(13) 0.0305(13) 0.0047(9) 0.0108(10) 0.0018(10)
Cl3 0.0280(11) 0.0343(14) 0.0336(13) -0.0073(10) 0.0110(10) -0.0018(11)
N1 0.024(4) 0.007(4) 0.029(4) -0.003(3) 0.010(3) -0.003(3)
N2 0.024(4) 0.026(5) 0.021(4) 0.000(3) 0.011(3) -0.002(3)
N3 0.030(4) 0.028(5) 0.028(4) 0.010(3) 0.010(4) -0.001(4)
N4 0.018(3) 0.014(4) 0.027(4) -0.009(3) 0.009(3) 0.000(3)
N5 0.026(4) 0.029(5) 0.023(4) -0.001(3) 0.011(3) -0.006(3)
N6 0.021(4) 0.022(5) 0.028(4) 0.000(3) 0.009(3) 0.000(3)
N7 0.016(4) 0.027(5) 0.027(4) 0.000(3) 0.007(3) -0.001(3)
N8 0.022(4) 0.034(5) 0.020(4) -0.001(3) 0.008(3) -0.002(4)
N9 0.016(4) 0.032(5) 0.025(4) 0.004(3) 0.003(3) 0.002(4)
N10 0.026(4) 0.029(5) 0.027(4) -0.004(3) 0.005(3) 0.000(4)
N11 0.027(4) 0.022(4) 0.025(4) -0.005(3) 0.013(3) 0.001(3)
N12 0.026(4) 0.032(5) 0.024(4) 0.005(3) 0.010(3) -0.002(4)
N13 0.022(3) 0.023(4) 0.024(4) 0.003(3) 0.006(3) -0.001(3)
N14 0.024(4) 0.024(5) 0.029(4) 0.003(3) 0.013(3) 0.006(4)
N15 0.021(3) 0.034(5) 0.027(4) -0.003(3) 0.008(3) 0.002(4)
C1 0.030(5) 0.025(6) 0.019(5) 0.008(4) 0.009(4) 0.000(4)
C2 0.026(5) 0.033(6) 0.028(5) 0.001(4) 0.012(4) 0.001(4)
C3 0.021(4) 0.036(6) 0.019(5) 0.004(4) 0.005(4) 0.002(4)
C4 0.023(5) 0.035(6) 0.029(5) -0.004(4) 0.005(4) -0.003(4)
C5 0.033(5) 0.012(5) 0.042(6) -0.002(4) 0.010(4) -0.003(4)
C6 0.036(5) 0.033(6) 0.026(5) 0.003(4) 0.015(4) -0.001(4)
C7 0.021(4) 0.025(5) 0.030(5) -0.004(4) 0.006(4) 0.005(4)
C8 0.026(5) 0.041(6) 0.026(5) -0.002(4) 0.010(4) 0.002(5)
C9 0.020(4) 0.022(5) 0.032(5) -0.003(4) 0.009(4) -0.003(4)
C10 0.027(5) 0.038(7) 0.037(6) 0.003(4) 0.007(4) 0.000(5)
C11 0.026(5) 0.011(5) 0.048(6) -0.006(4) 0.009(4) -0.002(4)
C12 0.031(5) 0.026(6) 0.042(6) 0.003(4) 0.016(5) 0.003(5)
C13 0.026(5) 0.027(6) 0.028(5) -0.009(4) 0.010(4) -0.004(4)
C14 0.028(5) 0.028(6) 0.034(6) 0.008(4) 0.014(4) 0.003(4)
C15 0.021(4) 0.040(6) 0.016(5) 0.002(4) 0.007(4) 0.005(4)
C16 0.037(5) 0.029(6) 0.044(6) 0.011(4) 0.020(5) 0.004(5)
C17 0.025(5) 0.045(7) 0.052(7) 0.009(5) 0.012(5) -0.004(5)
C18 0.022(5) 0.041(7) 0.041(6) -0.002(4) 0.011(4) -0.004(5)
C19 0.028(5) 0.036(6) 0.035(6) 0.007(4) 0.009(4) -0.004(5)
C20 0.034(5) 0.033(6) 0.035(6) -0.001(4) 0.014(5) 0.002(5)
C21 0.035(5) 0.044(7) 0.024(5) 0.001(4) 0.011(4) 0.012(5)
C22 0.048(6) 0.024(6) 0.034(6) 0.001(4) 0.019(5) -0.003(4)
C23 0.036(5) 0.055(8) 0.038(6) 0.013(5) 0.018(5) -0.002(6)
C24 0.035(5) 0.049(7) 0.031(6) 0.006(5) 0.017(4) 0.003(5)
C25 0.044(6) 0.034(6) 0.031(6) 0.010(5) 0.008(5) 0.010(5)
C26 0.064(7) 0.038(7) 0.022(6) 0.012(5) 0.015(5) 0.004(5)
C27 0.035(5) 0.040(6) 0.024(5) -0.001(5) 0.009(4) -0.001(5)
C28 0.033(5) 0.029(6) 0.031(6) 0.000(4) 0.013(4) -0.008(5)
C29 0.031(5) 0.032(6) 0.027(5) 0.005(4) 0.013(4) 0.000(4)
C30 0.052(6) 0.031(6) 0.031(6) -0.004(5) 0.015(5) 0.001(5)
C31 0.057(7) 0.049(8) 0.033(6) -0.008(6) 0.018(5) -0.005(6)
C32 0.037(5) 0.051(7) 0.025(5) 0.003(5) 0.013(4) -0.007(5)
C33 0.037(5) 0.033(6) 0.034(6) -0.003(4) 0.018(5) -0.002(5)
C34 0.034(5) 0.035(6) 0.029(5) -0.011(4) 0.016(4) -0.002(5)
C35 0.028(5) 0.030(6) 0.031(6) -0.006(4) 0.012(4) 0.003(4)
C36 0.029(5) 0.037(6) 0.035(6) -0.006(4) 0.012(4) 0.006(5)
C37 0.037(5) 0.028(6) 0.024(5) 0.006(4) 0.013(4) -0.001(4)
C38 0.038(5) 0.031(6) 0.022(5) 0.005(4) 0.012(4) -0.010(4)
C39 0.029(5) 0.032(6) 0.031(6) 0.000(4) 0.003(4) 0.002(4)
C40 0.026(5) 0.033(6) 0.030(5) 0.001(4) 0.012(4) 0.002(5)
C41 0.031(5) 0.031(6) 0.023(5) 0.000(4) 0.012(4) 0.008(4)
C42 0.025(5) 0.050(7) 0.024(5) 0.003(4) 0.008(4) -0.003(5)
C43 0.033(5) 0.037(6) 0.027(6) -0.005(4) 0.013(4) -0.006(5)
C44 0.041(5) 0.019(5) 0.029(6) 0.001(4) 0.015(5) -0.001(4)
C45 0.031(6) 0.059(8) 0.032(6) -0.012(5) 0.014(5) 0.001(5)
C46 0.036(6) 0.085(9) 0.023(5) -0.016(5) 0.009(5) -0.004(6)
C47 0.038(5) 0.053(7) 0.026(5) 0.004(5) 0.013(5) 0.006(5)
C48 0.031(5) 0.034(6) 0.042(6) 0.003(4) 0.026(5) 0.003(5)
C49 0.029(5) 0.034(6) 0.036(6) 0.000(4) 0.011(4) -0.001(5)
Cl4 0.0321(12) 0.0299(14) 0.0253(12) -0.0012(9) 0.0110(10) -0.0006(10)
O1 0.040(4) 0.044(4) 0.015(3) -0.006(3) 0.004(3) -0.006(3)
O2 0.038(4) 0.032(4) 0.036(4) 0.019(3) 0.009(3) 0.005(3)
O3 0.046(4) 0.058(5) 0.036(4) 0.002(4) 0.023(3) 0.006(4)
O4 0.035(4) 0.026(4) 0.055(5) -0.011(3) 0.010(3) -0.008(3)
N17 0.036(5) 0.082(8) 0.043(6) -0.002(5) 0.014(5) 0.021(5)
C55 0.034(6) 0.049(8) 0.065(9) -0.008(5) 0.008(6) 0.025(7)
C56 0.034(6) 0.048(8) 0.059(8) 0.004(5) 0.002(5) -0.017(6)
C57 0.047(7) 0.088(10) 0.034(7) 0.012(7) 0.009(5) -0.002(7)
C58 0.038(6) 0.064(8) 0.042(7) 0.018(5) 0.013(5) 0.006(6)
C59 0.035(6) 0.054(8) 0.040(7) -0.005(5) 0.017(5) -0.002(6)
N18 0.037(5) 0.051(7) 0.056(6) -0.009(4) 0.020(5) -0.014(5)
C60 0.053(7) 0.042(7) 0.045(7) -0.005(5) 0.021(6) -0.001(5)
C61 0.050(7) 0.044(8) 0.039(7) 0.002(5) 0.011(5) -0.010(5)
C62 0.030(5) 0.063(9) 0.040(6) -0.001(5) 0.014(5) -0.009(6)
C63 0.052(7) 0.037(7) 0.042(7) -0.014(5) 0.016(6) 0.001(5)
C64 0.043(6) 0.040(8) 0.073(9) 0.000(5) 0.006(6) -0.010(6)
N19 0.044(5) 0.045(6) 0.036(5) -0.001(4) 0.014(4) 0.001(5)
C65 0.031(6) 0.042(7) 0.050(7) -0.001(5) 0.011(5) -0.002(6)
C66 0.052(7) 0.044(8) 0.053(8) 0.015(5) 0.018(6) -0.014(6)
C67 0.046(6) 0.075(10) 0.039(6) 0.006(6) 0.012(5) -0.014(7)
C68 0.035(6) 0.052(8) 0.042(7) 0.005(5) 0.015(5) -0.001(6)
C69 0.045(6) 0.047(8) 0.046(7) 0.000(5) 0.029(5) 0.003(6)

loop_
_atom_type_symbol
_atom_type_description
_atom_type_scat_dispersion_real
_atom_type_scat_dispersion_imag
_atom_type_scat_source
C C 0.0181 0.0091 'International Tables Vol C Tables 4.2.6.8 and 6.1.1.4'
H H 0.0000 0.0000 'International Tables Vol C Tables 4.2.6.8 and 6.1.1.4'
Co Co -2.3653 3.6143 'International Tables Vol C Tables 4.2.6.8 and 6.1.1.4'
N N 0.0311 0.0180 'International Tables Vol C Tables 4.2.6.8 and 6.1.1.4'
O O 0.0492 0.0322 'International Tables Vol C Tables 4.2.6.8 and 6.1.1.4'
Cl Cl 0.3639 0.7018 'International Tables Vol C Tables 4.2.6.8 and 6.1.1.4'

loop_
_geom_angle_atom_site_label_1
_geom_angle_atom_site_label_2
_geom_angle_atom_site_label_3
_geom_angle_site_symmetry_1
_geom_angle_site_symmetry_3
_geom_angle
N2 Co1 Cl1 . . 172.6(2)
N2 Co1 N3 . . 75.3(3)
N2 Co1 N4 . . 73.0(3)
N2 Co1 N10 . . 93.2(3)
N2 Co1 N13 . . 86.1(3)
N3 Co1 Cl1 . . 100.1(2)
N3 Co1 N10 . . 86.0(3)
N3 Co1 N13 . . 94.8(3)
N4 Co1 Cl1 . . 112.19(18)
N4 Co1 N3 . . 147.4(3)
N4 Co1 N10 . . 88.6(3)
N4 Co1 N13 . . 90.3(3)
N10 Co1 Cl1 . . 92.27(19)
N13 Co1 Cl1 . . 88.58(18)
N13 Co1 N10 . . 178.8(3)
N5 Co2 Cl2 . . 175.0(2)
N5 Co2 N6 . . 75.3(3)
N5 Co2 N11 . . 91.1(3)
N5 Co2 N14 . . 87.8(3)
N6 Co2 Cl2 . . 100.6(2)
N6 Co2 N11 . . 89.3(3)
N6 Co2 N14 . . 87.0(3)
N7 Co2 Cl2 . . 111.4(2)
N7 Co2 N5 . . 72.7(3)
N7 Co2 N6 . . 148.0(3)
N7 Co2 N11 . . 90.1(3)
N7 Co2 N14 . . 92.9(3)
N11 Co2 Cl2 . . 91.7(2)
N14 Co2 Cl2 . . 89.1(2)
N14 Co2 N11 . . 176.3(3)
N1 Co3 Cl3 . . 112.6(2)
N1 Co3 N8 . . 73.6(3)
N1 Co3 N9 . . 148.8(3)
N1 Co3 N12 . . 88.3(3)
N1 Co3 N15 . . 91.7(3)
N8 Co3 Cl3 . . 173.7(2)
N8 Co3 N9 . . 75.2(3)
N8 Co3 N12 . . 91.0(3)
N8 Co3 N15 . . 89.6(3)
N9 Co3 Cl3 . . 98.6(2)
N9 Co3 N12 . . 91.9(3)
N9 Co3 N15 . . 88.4(3)
N12 Co3 Cl3 . . 90.5(2)
N15 Co3 Cl3 . . 88.9(2)
N15 Co3 N12 . . 179.4(3)
N2 N1 Co3 . . 134.1(5)
C1 N1 Co3 . . 114.8(6)
C1 N1 N2 . . 110.6(7)
N1 N2 Co1 . . 121.2(5)
C2 N2 Co1 . . 119.2(6)
C2 N2 N1 . . 119.5(7)
C3 N3 Co1 . . 114.5(6)
C7 N3 Co1 . . 126.8(6)
C7 N3 C3 . . 118.6(8)
N5 N4 Co1 . . 133.7(5)
C1 N4 Co1 . . 115.4(6)
C1 N4 N5 . . 110.7(7)
N4 N5 Co2 . . 119.8(5)
C8 N5 Co2 . . 118.9(7)
C8 N5 N4 . . 121.3(8)
C9 N6 Co2 . . 115.2(5)
C13 N6 Co2 . . 126.1(6)
C13 N6 C9 . . 118.5(7)
N8 N7 Co2 . . 131.8(6)
C1 N7 Co2 . . 116.2(6)
C1 N7 N8 . . 110.9(7)
N7 N8 Co3 . . 119.9(6)
C14 N8 Co3 . . 119.1(6)
C14 N8 N7 . . 121.0(8)
C15 N9 Co3 . . 114.3(5)
C19 N9 Co3 . . 126.4(7)
C19 N9 C15 . . 119.3(8)
C20 N10 Co1 . . 120.0(6)
C20 N10 C24 . . 116.6(8)
C24 N10 Co1 . . 123.4(6)
C25 N11 Co2 . . 122.4(6)
C29 N11 Co2 . . 121.4(6)
C29 N11 C25 . . 115.9(8)
C30 N12 Co3 . . 122.8(6)
C30 N12 C34 . . 116.0(8)
C34 N12 Co3 . . 121.2(6)
C35 N13 Co1 . . 123.8(6)
C39 N13 Co1 . . 118.7(6)
C39 N13 C35 . . 117.5(8)
C40 N14 Co2 . . 121.3(6)
C40 N14 C44 . . 118.2(8)
C44 N14 Co2 . . 120.5(6)
C45 N15 Co3 . . 122.4(6)
C49 N15 Co3 . . 123.0(6)
C49 N15 C45 . . 114.5(8)
N1 C1 N4 . . 119.3(8)
N7 C1 N1 . . 120.7(8)
N7 C1 N4 . . 120.0(9)
N2 C2 H01S . . 122.2
N2 C2 C3 . . 115.6(8)
C3 C2 H01S . . 122.2
N3 C3 C2 . . 115.3(8)
N3 C3 C4 . . 121.6(8)
C4 C3 C2 . . 123.1(8)
C3 C4 H00Q . . 119.9
C3 C4 C5 . . 120.3(8)
C5 C4 H00Q . . 119.9
C4 C5 H00W . . 121.2
C6 C5 C4 . . 117.6(9)
C6 C5 H00W . . 121.2
C5 C6 H021 . . 119.9
C5 C6 C7 . . 120.1(9)
C7 C6 H021 . . 119.9
N3 C7 C6 . . 121.7(8)
N3 C7 H019 . . 119.2
C6 C7 H019 . . 119.2
N5 C8 H012 . . 122.5
N5 C8 C9 . . 115.1(9)
C9 C8 H012 . . 122.5
N6 C9 C8 . . 114.9(7)
C10 C9 N6 . . 122.0(8)
C10 C9 C8 . . 123.1(8)
C9 C10 H015 . . 120.5
C9 C10 C11 . . 119.0(9)
C11 C10 H015 . . 120.5
C10 C11 H02J . . 120.2
C12 C11 C10 . . 119.5(8)
C12 C11 H02J . . 120.2
C11 C12 H02I . . 120.7
C11 C12 C13 . . 118.7(9)
C13 C12 H02I . . 120.7
N6 C13 C12 . . 122.3(9)
N6 C13 H024 . . 118.9
C12 C13 H024 . . 118.9
N8 C14 H01F . . 122.3
N8 C14 C15 . . 115.4(9)
C15 C14 H01F . . 122.3
N9 C15 C14 . . 116.0(8)
N9 C15 C16 . . 121.5(8)
C16 C15 C14 . . 122.5(9)
C15 C16 H027 . . 120.6
C15 C16 C17 . . 118.7(10)
C17 C16 H027 . . 120.6
C16 C17 H020 . . 119.9
C18 C17 C16 . . 120.1(10)
C18 C17 H020 . . 119.9
C17 C18 H01B . . 121.0
C17 C18 C19 . . 118.1(9)
C19 C18 H01B . . 121.0
N9 C19 C18 . . 122.3(9)
N9 C19 H02B . . 118.9
C18 C19 H02B . . 118.9
N10 C20 H01G . . 117.9
N10 C20 C21 . . 124.2(9)
C21 C20 H01G . . 117.9
C20 C21 H01Q . . 120.8
C20 C21 C22 . . 118.4(9)
C22 C21 H01Q . . 120.8
C21 C22 H01V . . 120.6
C23 C22 C21 . . 118.7(9)
C23 C22 H01V . . 120.6
C22 C23 H023 . . 120.6
C22 C23 C24 . . 118.8(9)
C24 C23 H023 . . 120.6
N10 C24 C23 . . 123.3(9)
N10 C24 H02F . . 118.4
C23 C24 H02F . . 118.4
N11 C25 H01U . . 118.3
N11 C25 C26 . . 123.4(10)
C26 C25 H01U . . 118.3
C25 C26 H01Z . . 120.3
C25 C26 C27 . . 119.4(10)
C27 C26 H01Z . . 120.3
C26 C27 H01A . . 121.0
C28 C27 C26 . . 118.1(9)
C28 C27 H01A . . 121.0
C27 C28 H01E . . 120.5
C27 C28 C29 . . 119.0(9)
C29 C28 H01E . . 120.5
N11 C29 C28 . . 124.1(9)
N11 C29 H00U . . 117.9
C28 C29 H00U . . 117.9
N12 C30 H01T . . 117.8
N12 C30 C31 . . 124.5(10)
C31 C30 H01T . . 117.8
C30 C31 H01W . . 121.4
C32 C31 C30 . . 117.2(10)
C32 C31 H01W . . 121.4
C31 C32 H01I . . 120.1
C33 C32 C31 . . 119.7(9)
C33 C32 H01I . . 120.1
C32 C33 H01Y . . 120.4
C32 C33 C34 . . 119.2(9)
C34 C33 H01Y . . 120.4
N12 C34 C33 . . 123.4(9)
N12 C34 H01P . . 118.3
C33 C34 H01P . . 118.3
N13 C35 H011 . . 119.0
N13 C35 C36 . . 122.0(9)
C36 C35 H011 . . 119.0
C35 C36 H017 . . 120.3
C35 C36 C37 . . 119.5(9)
C37 C36 H017 . . 120.3
C36 C37 H00R . . 120.6
C38 C37 C36 . . 118.7(9)
C38 C37 H00R . . 120.6
C37 C38 H01J . . 120.6
C39 C38 C37 . . 118.8(9)
C39 C38 H01J . . 120.6
N13 C39 C38 . . 123.6(9)
N13 C39 H014 . . 118.2
C38 C39 H014 . . 118.2
N14 C40 H00X . . 118.6
N14 C40 C41 . . 122.9(9)
C41 C40 H00X . . 118.6
C40 C41 H010 . . 121.0
C42 C41 C40 . . 118.0(9)
C42 C41 H010 . . 121.0
C41 C42 H01N . . 120.4
C43 C42 C41 . . 119.2(9)
C43 C42 H01N . . 120.4
C42 C43 H01R . . 120.4
C42 C43 C44 . . 119.1(9)
C44 C43 H01R . . 120.4
N14 C44 C43 . . 122.5(9)
N14 C44 H016 . . 118.7
C43 C44 H016 . . 118.7
N15 C45 H01X . . 117.4
N15 C45 C46 . . 125.2(9)
C46 C45 H01X . . 117.4
C45 C46 H022 . . 121.0
C45 C46 C47 . . 118.1(10)
C47 C46 H022 . . 121.0
C46 C47 H02D . . 120.7
C48 C47 C46 . . 118.5(9)
C48 C47 H02D . . 120.7
C47 C48 H01C . . 120.5
C49 C48 C47 . . 119.0(9)
C49 C48 H01C . . 120.5
N15 C49 C48 . . 124.6(9)
N15 C49 H01M . . 117.7
C48 C49 H01M . . 117.7
O2 Cl4 O1 . . 109.9(4)
O3 Cl4 O1 . . 109.3(4)
O3 Cl4 O2 . . 109.1(4)
O3 Cl4 O4 . . 110.0(4)
O4 Cl4 O1 . . 109.5(4)
O4 Cl4 O2 . . 109.1(4)
C59 N17 C55 . . 117.2(10)
N17 C55 H01L . . 118.1
N17 C55 C56 . . 123.8(11)
C56 C55 H01L . . 118.1
C55 C56 H02A . . 121.1
C55 C56 C57 . . 117.8(11)
C57 C56 H02A . . 121.1
C56 C57 H02K . . 120.7
C58 C57 C56 . . 118.7(11)
C58 C57 H02K . . 120.7
C57 C58 H02E . . 120.6
C59 C58 C57 . . 118.9(11)
C59 C58 H02E . . 120.6
N17 C59 C58 . . 123.6(11)
N17 C59 H029 . . 118.2
C58 C59 H029 . . 118.2
C60 N18 C64 . . 116.5(10)
N18 C60 H02C . . 118.4
N18 C60 C61 . . 123.3(11)
C61 C60 H02C . . 118.4
C60 C61 H025 . . 120.5
C60 C61 C62 . . 118.9(11)
C62 C61 H025 . . 120.5
C61 C62 H018 . . 120.2
C61 C62 C63 . . 119.7(10)
C63 C62 H018 . . 120.2
C62 C63 H02H . . 121.4
C64 C63 C62 . . 117.2(11)
C64 C63 H02H . . 121.4
N18 C64 C63 . . 124.5(11)
N18 C64 H02L . . 117.8
C63 C64 H02L . . 117.8
C69 N19 C65 . . 116.1(9)
N19 C65 H01D . . 118.4
N19 C65 C66 . . 123.3(11)
C66 C65 H01D . . 118.4
C65 C66 H026 . . 121.2
C65 C66 C67 . . 117.6(10)
C67 C66 H026 . . 121.2
C66 C67 H02G . . 119.7
C68 C67 C66 . . 120.7(11)
C68 C67 H02G . . 119.7
C67 C68 H028 . . 121.5
C67 C68 C69 . . 116.9(11)
C69 C68 H028 . . 121.5
N19 C69 C68 . . 125.3(11)
N19 C69 H01K . . 117.3
C68 C69 H01K . . 117.3

loop_
_geom_bond_atom_site_label_1
_geom_bond_atom_site_label_2
_geom_bond_site_symmetry_2
_geom_bond_distance
Co1 Cl1 . 2.367(2)
Co1 N2 . 2.100(7)
Co1 N3 . 2.162(8)
Co1 N4 . 2.136(7)
Co1 N10 . 2.215(7)
Co1 N13 . 2.172(7)
Co2 Cl2 . 2.352(3)
Co2 N5 . 2.137(8)
Co2 N6 . 2.141(7)
Co2 N7 . 2.129(7)
Co3 Cl3 . 2.348(3)
Co3 N1 . 2.113(7)
Co3 N8 . 2.113(8)
Co3 N9 . 2.168(7)
Co3 N12 . 2.241(7)
Co3 N15 . 2.208(7)
N1 N2 . 1.369(10)
N1 C1 . 1.365(12)
N2 C2 . 1.296(12)
N3 C3 . 1.365(11)
N3 C7 . 1.331(12)
N4 N5 . 1.373(10)
N4 C1 . 1.369(11)
N5 C8 . 1.275(11)
N6 C9 . 1.365(11)
N6 C13 . 1.336(11)
N7 N8 . 1.367(10)
N7 C1 . 1.341(12)
N8 C14 . 1.292(12)
N9 C15 . 1.356(12)
N9 C19 . 1.320(12)
N10 C20 . 1.344(12)
N10 C24 . 1.346(11)
N11 Co2 . 2.244(7)
N11 C25 . 1.356(12)
N11 C29 . 1.335(11)
N12 C30 . 1.338(12)
N12 C34 . 1.360(12)
N13 C35 . 1.351(11)
N13 C39 . 1.343(11)
N14 Co2 . 2.236(7)
N14 C40 . 1.331(12)
N14 C44 . 1.338(12)
N15 C45 . 1.353(12)
N15 C49 . 1.341(11)
C2 H01S . 0.95
C3 C2 . 1.462(13)
C4 C3 . 1.373(13)
C4 H00Q . 0.95
C4 C5 . 1.389(13)
C5 H00W . 0.95
C5 C6 . 1.377(12)
C6 H021 . 0.95
C7 C6 . 1.398(13)
C7 H019 . 0.95
C8 H012 . 0.95
C8 C9 . 1.497(13)
C10 C9 . 1.362(12)
C10 H015 . 0.95
C10 C11 . 1.393(13)
C11 H02J . 0.95
C12 C11 . 1.373(13)
C12 H02I . 0.95
C13 C12 . 1.387(12)
C13 H024 . 0.95
C14 H01F . 0.95
C14 C15 . 1.465(12)
C15 C16 . 1.385(13)
C16 H027 . 0.95
C17 C16 . 1.389(13)
C17 H020 . 0.95
C18 C17 . 1.363(14)
C18 H01B . 0.95
C18 C19 . 1.414(13)
C19 H02B . 0.95
C20 H01G . 0.95
C20 C21 . 1.378(13)
C21 H01Q . 0.95
C21 C22 . 1.394(13)
C22 H01V . 0.95
C22 C23 . 1.383(14)
C23 H023 . 0.95
C23 C24 . 1.392(13)
C24 H02F . 0.95
C25 H01U . 0.95
C25 C26 . 1.373(13)
C26 H01Z . 0.95
C27 C26 . 1.393(14)
C27 H01A . 0.95
C27 C28 . 1.366(14)
C28 H01E . 0.95
C29 C28 . 1.393(13)
C29 H00U . 0.95
C30 H01T . 0.95
C30 C31 . 1.388(14)
C31 H01W . 0.95
C32 C31 . 1.387(15)
C32 H01I . 0.95
C32 C33 . 1.366(14)
C33 H01Y . 0.95
C34 C33 . 1.367(13)
C34 H01P . 0.95
C35 H011 . 0.95
C35 C36 . 1.381(13)
C36 H017 . 0.95
C37 C36 . 1.385(13)
C37 H00R . 0.95
C37 C38 . 1.377(13)
C38 H01J . 0.95
C39 C38 . 1.370(13)
C39 H014 . 0.95
C40 H00X . 0.95
C40 C41 . 1.401(13)
C41 H010 . 0.95
C41 C42 . 1.380(14)
C42 H01N . 0.95
C42 C43 . 1.379(14)
C43 H01R . 0.95
C44 C43 . 1.381(13)
C44 H016 . 0.95
C45 H01X . 0.95
C45 C46 . 1.362(13)
C46 H022 . 0.95
C46 C47 . 1.379(14)
C47 H02D . 0.95
C48 C47 . 1.377(13)
C48 H01C . 0.95
C48 C49 . 1.361(13)
C49 H01M . 0.95
Cl4 O1 . 1.451(6)
Cl4 O2 . 1.443(6)
Cl4 O3 . 1.437(6)
Cl4 O4 . 1.442(7)
N17 C55 . 1.329(16)
N17 C59 . 1.316(14)
C55 H01L . 0.95
C55 C56 . 1.361(16)
C56 H02A . 0.95
C56 C57 . 1.385(16)
C57 H02K . 0.95
C58 C57 . 1.367(15)
C58 H02E . 0.95
C59 C58 . 1.359(14)
C59 H029 . 0.95
N18 C60 . 1.336(14)
N18 C64 . 1.341(15)
C60 H02C . 0.95
C61 C60 . 1.361(15)
C61 H025 . 0.95
C62 C61 . 1.364(16)
C62 H018 . 0.95
C62 C63 . 1.384(15)
C63 H02H . 0.95
C63 C64 . 1.361(15)
C64 H02L . 0.95
N19 C65 . 1.366(13)
N19 C69 . 1.318(14)
C65 H01D . 0.95
C65 C66 . 1.379(15)
C66 H026 . 0.95
C66 C67 . 1.386(16)
C67 H02G . 0.95
C68 C67 . 1.366(15)
C68 H028 . 0.95
C69 C68 . 1.388(15)
C69 H01K . 0.95
